data_7062352
loop_
_publ_author_name
'Rana, Love Karan'
'Kaur, Prabhjyot'
'Bavandsavadkouhi, Alborz'
'Selopal, Gurpreet Singh'
'Duong, Adam'

_publ_section_title
;
 Isostructural coordination polymers of the tethering naphthalene anchored
 bis(2-methylpyridinecarboxamide) ligand: single crystal, XPS, EDS and
 theoretical studies
;
_journal_issue 11
_journal_name_full 'New Journal of Chemistry'
_journal_page_first 5477
_journal_page_last 5487
_journal_paper_doi 10.1039/D3NJ00038A
_journal_volume 47
_journal_year 2023
_chemical_formula_moiety 'C36 H48 N8 O6 Zn, 2(Cl O4)'
_chemical_formula_sum 'C36 H48 Cl2 N8 O14 Zn'
_chemical_formula_weight 953.09
_chemical_name_systematic Zn-26N3
_space_group_crystal_system triclinic
_space_group_IT_number 2
_space_group_name_Hall '-P 1'
_space_group_name_H-M_alt 'P -1'
_atom_sites_solution_hydrogens geom
_atom_sites_solution_primary dual
_audit_creation_date 2021-02-16
_audit_creation_method
;
Olex2 1.3-alpha
(compiled 2020.11.12 svn.r5f609507 for OlexSys, GUI svn.r6226)
;
_audit_update_record
;
2021-02-16 deposited with the CCDC.	2023-02-01 downloaded from the CCDC.
;
_cell_angle_alpha 95.177(4)
_cell_angle_beta 106.101(4)
_cell_angle_gamma 103.357(4)
_cell_formula_units_Z 1
_cell_length_a 9.1957(4)
_cell_length_b 10.9757(6)
_cell_length_c 11.4963(4)
_cell_measurement_reflns_used 4105
_cell_measurement_temperature 100
_cell_measurement_theta_max 71.7300
_cell_measurement_theta_min 4.1710
_cell_volume 1069.76(9)
_computing_cell_refinement 'CrysAlisPro 1.171.41.95a (Rigaku OD, 2021)'
_computing_data_collection 'CrysAlisPro 1.171.41.95a (Rigaku OD, 2021)'
_computing_data_reduction 'CrysAlisPro 1.171.41.95a (Rigaku OD, 2021)'
_computing_molecular_graphics 'Olex2 1.3-alpha (Dolomanov et al., 2009)'
_computing_publication_material 'Olex2 1.3-alpha (Dolomanov et al., 2009)'
_computing_structure_refinement 'SHELXL 2018/3 (Sheldrick, 2015)'
_computing_structure_solution 'SHELXT 2018/2 (Sheldrick, 2018)'
_diffrn_ambient_temperature 100
_diffrn_detector 'CCD plate'
_diffrn_detector_area_resol_mean 8.0715
_diffrn_detector_type EosS2
_diffrn_measured_fraction_theta_full 0.990
_diffrn_measured_fraction_theta_max 0.965
_diffrn_measurement_details
;
List of Runs (angles in degrees, time in seconds):

  # Type    Start    End  Width  t~exp~   \w     \q     \k     \f   Frames
#--------------------------------------------------------------------------
  1  \w    -41.00  11.00   1.00   15.00    --  -36.60  35.00  -8.00   52
  2  \w   -106.00 -19.00   1.00   15.00    --  -36.60 -35.00-165.00   87
  3  \w    -13.00  12.00   1.00   15.00    --   36.60 -35.00-165.00   25
  4  \w     18.00  93.00   1.00   15.00    --   36.60  35.00  -8.00   75
  5  \w    103.00 177.00   1.00   22.00    --  107.46  35.00  -8.00   74
  6  \w     59.00 127.00   1.00   22.00    --  107.46 -35.00-165.00   68
  7  \w    -55.00  32.00   1.00   15.00    --  -36.60  38.00 120.00   87
  8  \w     24.00  59.00   1.00   15.00    --   36.60  57.00-150.00   35
  9  \w    -21.00  46.00   1.00   15.00    --   36.60 -77.00   0.00   67
 10  \w     40.00  90.00   1.00   15.00    --   36.60-125.00 -60.00   50
 11  \w     22.00  51.00   1.00   15.00    --   36.60  57.00-180.00   29
 12  \w     38.00  70.00   1.00   15.00    --   36.60 -99.00  90.00   32
 13  \w     96.00 129.00   1.00   22.00    --  107.46 -30.00   0.00   33
 14  \w     39.00  86.00   1.00   22.00    --  107.46 -30.00  90.00   47
 15  \w     65.00 144.00   1.00   22.00    --  107.46 -15.00 -30.00   79
 16  \w     50.00 104.00   1.00   22.00    --  107.46-111.00 150.00   54
 17  \w     44.00 107.00   1.00   22.00    --  107.46 -94.00 -60.00   63
 18  \w     52.00  78.00   1.00   22.00    --  107.46 -30.00   0.00   26
 19  \w    128.00 175.00   1.00   22.00    --  107.46 111.00   0.00   47
 20  \w     77.00 109.00   1.00   22.00    --  107.46-111.00-120.00   32
 21  \w     37.00  63.00   1.00   22.00    --  107.46-111.00-120.00   26
 22  \w     39.00 115.00   1.00   22.00    --  107.46 -45.00 -60.00   76
 23  \w     45.00  80.00   1.00   22.00    --  107.46 -94.00-180.00   35
 24  \w     71.00 109.00   1.00   22.00    --  107.46-111.00  30.00   38
 25  \w    126.00 156.00   1.00   22.00    --  107.46  77.00 120.00   30
 26  \w    102.00 171.00   1.00   22.00    --  107.46  61.00  30.00   69
 27  \w     77.00 128.00   1.00   22.00    --  107.46 -77.00   0.00   51
;
_diffrn_measurement_device 'four-circle diffractometer'
_diffrn_measurement_device_type 'New Gemini, Dual, Cu at home/near, EosS2'
_diffrn_measurement_method '\w scans'
_diffrn_orient_matrix_type 'CrysAlisPro convention (1999,Acta A55,543-557)'
_diffrn_orient_matrix_UB_11 -0.0426441000
_diffrn_orient_matrix_UB_12 -0.1434619000
_diffrn_orient_matrix_UB_13 0.0040501000
_diffrn_orient_matrix_UB_21 -0.1741661000
_diffrn_orient_matrix_UB_22 -0.0093281000
_diffrn_orient_matrix_UB_23 -0.0639045000
_diffrn_orient_matrix_UB_31 0.0244456000
_diffrn_orient_matrix_UB_32 -0.0269604000
_diffrn_orient_matrix_UB_33 -0.1260875000
_diffrn_radiation_monochromator graphite
_diffrn_radiation_probe x-ray
_diffrn_radiation_type 'Cu K\a'
_diffrn_radiation_wavelength 1.54184
_diffrn_reflns_av_R_equivalents 0.0235
_diffrn_reflns_av_unetI/netI 0.0400
_diffrn_reflns_Laue_measured_fraction_full 0.990
_diffrn_reflns_Laue_measured_fraction_max 0.965
_diffrn_reflns_limit_h_max 11
_diffrn_reflns_limit_h_min -10
_diffrn_reflns_limit_k_max 13
_diffrn_reflns_limit_k_min -13
_diffrn_reflns_limit_l_max 8
_diffrn_reflns_limit_l_min -14
_diffrn_reflns_number 7064
_diffrn_reflns_point_group_measured_fraction_full 0.990
_diffrn_reflns_point_group_measured_fraction_max 0.965
_diffrn_reflns_theta_full 67.684
_diffrn_reflns_theta_max 71.866
_diffrn_reflns_theta_min 4.058
_diffrn_source 'fine-focus sealed X-ray tube'
_diffrn_source_type 'Enhance (Cu) X-ray Source'
_exptl_absorpt_coefficient_mu 2.587
_exptl_absorpt_correction_T_max 1.00000
_exptl_absorpt_correction_T_min 0.72216
_exptl_absorpt_correction_type multi-scan
_exptl_absorpt_process_details
;
CrysAlisPro 1.171.41.95a (Rigaku Oxford Diffraction, 2021)
Empirical absorption correction using spherical harmonics,
implemented in SCALE3 ABSPACK scaling algorithm.
;
_exptl_crystal_colour 'clear light colourless'
_exptl_crystal_colour_lustre clear
_exptl_crystal_colour_modifier light
_exptl_crystal_colour_primary colourless
_exptl_crystal_density_diffrn 1.479
_exptl_crystal_description needle
_exptl_crystal_F_000 496
_exptl_crystal_preparation 'Vapour diffusion'
_exptl_crystal_recrystallization_method DMF/EtOH
_exptl_crystal_size_max 0.2
_exptl_crystal_size_mid 0.18
_exptl_crystal_size_min 0.16
_refine_diff_density_max 0.510
_refine_diff_density_min -0.345
_refine_diff_density_rms 0.063
_refine_ls_extinction_method none
_refine_ls_goodness_of_fit_ref 1.022
_refine_ls_hydrogen_treatment constr
_refine_ls_matrix_type full
_refine_ls_number_parameters 281
_refine_ls_number_reflns 4059
_refine_ls_number_restraints 0
_refine_ls_restrained_S_all 1.022
_refine_ls_R_factor_all 0.0456
_refine_ls_R_factor_gt 0.0388
_refine_ls_shift/su_max 0.000
_refine_ls_shift/su_mean 0.000
_refine_ls_structure_factor_coef Fsqd
_refine_ls_weighting_details 'w=1/[\s^2^(Fo^2^)+(0.0543P)^2^+0.6202P] where P=(Fo^2^+2Fc^2^)/3'
_refine_ls_weighting_scheme calc
_refine_ls_wR_factor_gt 0.1019
_refine_ls_wR_factor_ref 0.1064
_reflns_Friedel_coverage 0.000
_reflns_number_gt 3543
_reflns_number_total 4059
_reflns_threshold_expression 'I > 2\s(I)'
_cod_data_source_file d3nj00038a2.cif
_cod_data_source_block l5-zn_auto
_cod_depositor_comments 'Adding full bibliography for 7062349--7062352.cif.'
_cod_database_code 7062352
_shelx_shelxl_version_number 2018/3
_chemical_oxdiff_formula 'C34 H18 N4 O6 Cl2 Zn'
_shelx_space_group_comment
;
The symmetry employed for this shelxl refinement is uniquely defined
by the following loop, which should always be used as a source of
symmetry information in preference to the above space-group names.
They are only intended as comments.
;
_reflns_odcompleteness_completeness 99.26
_reflns_odcompleteness_iscentric 1
_reflns_odcompleteness_theta 66.97
_olex2_refinement_description
;
1. Fixed Uiso
 At 1.2 times of:
  All C(H) groups, All C(H,H) groups, All N(H) groups
 At 1.5 times of:
  All C(H,H,H) groups
2.a Secondary CH2 refined with riding coordinates:
 C6(H6A,H6B)
2.b Aromatic/amide H refined with riding coordinates:
 N2(H2), C17(H17), C11(H11), C9(H9), C4(H4), C2(H2A), C12(H12), C5(H5), C1(H1),
  C13(H13)
2.c Idealised Me refined as rotating group:
 C16(H16A,H16B,H16C), C14(H14A,H14B,H14C), C18(H18A,H18B,H18C), C15(H15A,H15B,
 H15C)
;
_olex2_exptl_crystal_mounting_method
'Single crystal was mounted on a loop fiber and the X-ray data  using a Rigaku New Gemini, Dual, four circle diffractometer equipped with a EosS2 Detector, graphite monochromator and a fine-focus sealed X-ray tube. The Cu K\a radiations were used for the analysis and the crystal-to-detector distance'
_olex2_submission_original_sample_id Zn-26N3
_olex2_submission_special_instructions 'No special instructions were received'
_oxdiff_exptl_absorpt_empirical_details
;
Empirical correction (ABSPACK) includes:
- Absorption correction using spherical harmonics
- Frame scaling
;
_oxdiff_exptl_absorpt_empirical_full_max 3.190
_oxdiff_exptl_absorpt_empirical_full_min 0.746

loop_
_space_group_symop_operation_xyz
'x, y, z'
'-x, -y, -z'

loop_
_atom_site_label
_atom_site_type_symbol
_atom_site_fract_x
_atom_site_fract_y
_atom_site_fract_z
_atom_site_U_iso_or_equiv
_atom_site_adp_type
_atom_site_occupancy
_atom_site_site_symmetry_order
_atom_site_calc_flag
_atom_site_refinement_flags_posn
_atom_site_refinement_flags_adp
_atom_site_refinement_flags_occupancy
_atom_site_disorder_assembly
_atom_site_disorder_group
Zn1 Zn 0.500000 0.500000 0.000000 0.02000(13) Uani 1 2 d S . P . .
Cl1 Cl 0.57600(7) 0.91848(5) 0.72787(6) 0.03100(16) Uani 1 1 d . . . . .
O3 O 0.57971(18) 0.34183(14) 0.04092(15) 0.0228(3) Uani 1 1 d . . . . .
O2 O 0.26951(19) 0.38452(15) -0.07198(16) 0.0263(4) Uani 1 1 d . . . . .
O1 O -0.02347(19) 0.56443(15) 0.35193(15) 0.0252(3) Uani 1 1 d . . . . .
N4 N 0.7714(2) 0.25028(17) 0.12605(17) 0.0216(4) Uani 1 1 d . . . . .
O4 O 0.4269(2) 0.8293(2) 0.70809(19) 0.0457(5) Uani 1 1 d . . . . .
N1 N 0.4483(2) 0.52234(18) 0.17199(18) 0.0230(4) Uani 1 1 d . . . . .
O5 O 0.6812(2) 0.90197(19) 0.8411(2) 0.0444(5) Uani 1 1 d . . . . .
N2 N 0.2097(2) 0.65412(18) 0.49606(18) 0.0228(4) Uani 1 1 d . . . . .
H2 H 0.268006 0.718901 0.550229 0.027 Uiso 1 1 calc R U . . .
N3 N 0.0731(2) 0.20350(19) -0.12940(19) 0.0266(4) Uani 1 1 d . . . . .
O6 O 0.5611(3) 1.0442(2) 0.7386(2) 0.0594(7) Uani 1 1 d . . . . .
C17 C 0.7104(3) 0.3476(2) 0.1154(2) 0.0210(4) Uani 1 1 d . . . . .
H17 H 0.767484 0.424737 0.165753 0.025 Uiso 1 1 calc R U . . .
C8 C 0.0206(3) 0.7773(2) 0.44792(19) 0.0194(4) Uani 1 1 d . . . . .
C11 C -0.1420(3) 0.7702(2) 0.4127(2) 0.0217(4) Uani 1 1 d . . . . .
H11 H -0.215316 0.692733 0.377009 0.026 Uiso 1 1 calc R U . . .
C7 C 0.0663(3) 0.6564(2) 0.4274(2) 0.0207(4) Uani 1 1 d . . . . .
C3 C 0.3316(3) 0.5377(2) 0.3723(2) 0.0219(5) Uani 1 1 d . . . . .
C9 C 0.1296(3) 0.8922(2) 0.4971(2) 0.0216(4) Uani 1 1 d . . . . .
H9 H 0.236057 0.896604 0.517834 0.026 Uiso 1 1 calc R U . . .
C4 C 0.3891(3) 0.6460(2) 0.3276(2) 0.0234(5) Uani 1 1 d . . . . .
H4 H 0.390795 0.725671 0.364207 0.028 Uiso 1 1 calc R U . . .
C2 C 0.3374(3) 0.4221(2) 0.3162(2) 0.0240(5) Uani 1 1 d . . . . .
H2A H 0.302832 0.347659 0.345043 0.029 Uiso 1 1 calc R U . . .
C12 C -0.1917(3) 0.8765(2) 0.4308(2) 0.0225(5) Uani 1 1 d . . . . .
H12 H -0.298678 0.870278 0.408471 0.027 Uiso 1 1 calc R U . . .
C6 C 0.2669(3) 0.5435(2) 0.4796(2) 0.0234(5) Uani 1 1 d . . . . .
H6A H 0.181628 0.467768 0.467238 0.028 Uiso 1 1 calc R U . . .
H6B H 0.348692 0.543367 0.553932 0.028 Uiso 1 1 calc R U . . .
C10 C 0.0820(3) 1.0039(2) 0.5167(2) 0.0210(4) Uani 1 1 d . . . . .
C5 C 0.4442(3) 0.6336(2) 0.2273(2) 0.0251(5) Uani 1 1 d . . . . .
H5 H 0.480223 0.706606 0.196993 0.030 Uiso 1 1 calc R U . . .
C1 C 0.3949(3) 0.4186(2) 0.2174(2) 0.0246(5) Uani 1 1 d . . . . .
H1 H 0.396726 0.340252 0.180362 0.030 Uiso 1 1 calc R U . . .
C13 C 0.2223(3) 0.2683(2) -0.0996(2) 0.0251(5) Uani 1 1 d . . . . .
H13 H 0.296219 0.222958 -0.099464 0.030 Uiso 1 1 calc R U . . .
O7 O 0.6348(4) 0.8911(3) 0.6302(3) 0.0791(9) Uani 1 1 d . . . . .
C16 C 0.6852(3) 0.1255(2) 0.0546(3) 0.0353(6) Uani 1 1 d . . . . .
H16A H 0.658808 0.068115 0.108396 0.053 Uiso 1 1 calc R U . . .
H16B H 0.749129 0.094606 0.012063 0.053 Uiso 1 1 calc R U . . .
H16C H 0.590679 0.131458 -0.003918 0.053 Uiso 1 1 calc R U . . .
C14 C -0.0477(3) 0.2691(3) -0.1308(3) 0.0346(6) Uani 1 1 d . . . . .
H14A H -0.055555 0.284091 -0.049467 0.052 Uiso 1 1 calc R U . . .
H14B H -0.146659 0.217837 -0.185316 0.052 Uiso 1 1 calc R U . . .
H14C H -0.020512 0.348783 -0.158483 0.052 Uiso 1 1 calc R U . . .
C18 C 0.9209(3) 0.2601(2) 0.2179(2) 0.0294(5) Uani 1 1 d . . . . .
H18A H 0.965428 0.346107 0.259990 0.044 Uiso 1 1 calc R U . . .
H18B H 0.991592 0.235821 0.178407 0.044 Uiso 1 1 calc R U . . .
H18C H 0.904285 0.204884 0.275890 0.044 Uiso 1 1 calc R U . . .
C15 C 0.0250(3) 0.0665(3) -0.1655(3) 0.0398(6) Uani 1 1 d . . . . .
H15A H 0.114987 0.036677 -0.166494 0.060 Uiso 1 1 calc R U . . .
H15B H -0.050469 0.044209 -0.246001 0.060 Uiso 1 1 calc R U . . .
H15C H -0.021395 0.027932 -0.108021 0.060 Uiso 1 1 calc R U . . .

loop_
_atom_site_aniso_label
_atom_site_aniso_U_11
_atom_site_aniso_U_22
_atom_site_aniso_U_33
_atom_site_aniso_U_23
_atom_site_aniso_U_13
_atom_site_aniso_U_12
Zn1 0.0162(2) 0.0196(2) 0.0223(2) 0.00016(16) 0.00412(17) 0.00462(16)
Cl1 0.0304(3) 0.0266(3) 0.0317(3) -0.0005(2) 0.0113(3) -0.0008(2)
O3 0.0189(8) 0.0226(8) 0.0258(8) 0.0015(6) 0.0056(7) 0.0060(6)
O2 0.0198(8) 0.0234(8) 0.0316(9) 0.0027(7) 0.0042(7) 0.0031(6)
O1 0.0229(8) 0.0210(8) 0.0278(8) -0.0031(7) 0.0040(7) 0.0060(6)
N4 0.0183(9) 0.0209(9) 0.0234(9) -0.0002(8) 0.0038(8) 0.0055(7)
O4 0.0343(11) 0.0483(12) 0.0379(11) 0.0054(9) 0.0016(9) -0.0086(9)
N1 0.0190(9) 0.0250(10) 0.0245(10) 0.0002(8) 0.0053(8) 0.0085(8)
O5 0.0346(11) 0.0377(11) 0.0495(12) 0.0026(9) -0.0010(9) 0.0068(9)
N2 0.0209(9) 0.0213(9) 0.0247(10) -0.0016(8) 0.0056(8) 0.0065(7)
N3 0.0178(9) 0.0293(11) 0.0286(10) 0.0059(8) 0.0037(8) 0.0025(8)
O6 0.0749(17) 0.0318(11) 0.0535(14) 0.0014(10) -0.0060(12) 0.0135(11)
C17 0.0215(11) 0.0212(10) 0.0203(10) 0.0005(8) 0.0077(9) 0.0054(8)
C8 0.0211(11) 0.0207(10) 0.0185(10) 0.0021(8) 0.0080(9) 0.0075(9)
C11 0.0196(11) 0.0196(10) 0.0232(11) 0.0002(8) 0.0065(9) 0.0015(8)
C7 0.0218(11) 0.0204(10) 0.0215(11) 0.0022(9) 0.0094(9) 0.0058(9)
C3 0.0149(10) 0.0232(11) 0.0249(11) 0.0017(9) 0.0014(9) 0.0066(8)
C9 0.0186(11) 0.0238(11) 0.0234(11) 0.0014(9) 0.0072(9) 0.0075(9)
C4 0.0187(11) 0.0216(11) 0.0296(12) -0.0005(9) 0.0070(10) 0.0069(9)
C2 0.0197(11) 0.0233(11) 0.0279(12) 0.0038(9) 0.0053(10) 0.0060(9)
C12 0.0165(10) 0.0242(11) 0.0272(11) 0.0030(9) 0.0067(9) 0.0069(9)
C6 0.0216(11) 0.0237(11) 0.0265(11) 0.0034(9) 0.0074(10) 0.0089(9)
C10 0.0195(11) 0.0230(11) 0.0211(11) 0.0022(9) 0.0077(9) 0.0060(8)
C5 0.0200(11) 0.0242(11) 0.0304(12) 0.0041(9) 0.0074(10) 0.0050(9)
C1 0.0201(11) 0.0254(11) 0.0272(12) 0.0010(9) 0.0047(10) 0.0082(9)
C13 0.0180(11) 0.0288(12) 0.0279(12) 0.0041(10) 0.0063(9) 0.0058(9)
O7 0.104(2) 0.086(2) 0.0674(18) 0.0128(15) 0.0596(18) 0.0240(18)
C16 0.0299(13) 0.0231(12) 0.0421(15) -0.0052(11) -0.0031(12) 0.0076(10)
C14 0.0210(12) 0.0419(15) 0.0435(15) 0.0112(12) 0.0125(12) 0.0087(11)
C18 0.0263(12) 0.0260(12) 0.0303(12) -0.0013(10) -0.0008(10) 0.0099(10)
C15 0.0301(14) 0.0296(13) 0.0508(17) 0.0087(12) 0.0053(13) -0.0012(11)

loop_
_atom_type_symbol
_atom_type_description
_atom_type_scat_dispersion_real
_atom_type_scat_dispersion_imag
_atom_type_scat_source
C C 0.0181 0.0091 'International Tables Vol C Tables 4.2.6.8 and 6.1.1.4'
H H 0.0000 0.0000 'International Tables Vol C Tables 4.2.6.8 and 6.1.1.4'
Cl Cl 0.3639 0.7018 'International Tables Vol C Tables 4.2.6.8 and 6.1.1.4'
N N 0.0311 0.0180 'International Tables Vol C Tables 4.2.6.8 and 6.1.1.4'
O O 0.0492 0.0322 'International Tables Vol C Tables 4.2.6.8 and 6.1.1.4'
Zn Zn -1.5491 0.6778 'International Tables Vol C Tables 4.2.6.8 and 6.1.1.4'

loop_
_geom_angle_atom_site_label_1
_geom_angle_atom_site_label_2
_geom_angle_atom_site_label_3
_geom_angle
_geom_angle_site_symmetry_1
_geom_angle_site_symmetry_3
_geom_angle_publ_flag
O3 Zn1 O3 180.0 2_665 . ?
O3 Zn1 O2 89.88(6) 2_665 . ?
O3 Zn1 O2 90.12(6) 2_665 2_665 ?
O3 Zn1 O2 90.12(6) . . ?
O3 Zn1 O2 89.88(6) . 2_665 ?
O3 Zn1 N1 91.49(7) 2_665 2_665 ?
O3 Zn1 N1 88.51(7) 2_665 . ?
O3 Zn1 N1 88.51(7) . 2_665 ?
O3 Zn1 N1 91.49(7) . . ?
O2 Zn1 O2 180.0 2_665 . ?
O2 Zn1 N1 94.29(7) 2_665 . ?
O2 Zn1 N1 85.71(7) 2_665 2_665 ?
O2 Zn1 N1 94.29(7) . 2_665 ?
O2 Zn1 N1 85.71(7) . . ?
N1 Zn1 N1 180.00(9) 2_665 . ?
O4 Cl1 O5 107.31(12) . . ?
O6 Cl1 O4 110.41(15) . . ?
O6 Cl1 O5 109.41(13) . . ?
O7 Cl1 O4 109.11(16) . . ?
O7 Cl1 O5 109.20(17) . . ?
O7 Cl1 O6 111.31(17) . . ?
C17 O3 Zn1 123.77(14) . . ?
C13 O2 Zn1 129.31(16) . . ?
C17 N4 C16 121.2(2) . . ?
C17 N4 C18 121.43(19) . . ?
C16 N4 C18 117.16(19) . . ?
C5 N1 Zn1 123.14(16) . . ?
C5 N1 C1 116.9(2) . . ?
C1 N1 Zn1 119.24(15) . . ?
C7 N2 H2 119.8 . . ?
C7 N2 C6 120.50(19) . . ?
C6 N2 H2 119.7 . . ?
C13 N3 C14 120.4(2) . . ?
C13 N3 C15 121.2(2) . . ?
C15 N3 C14 118.4(2) . . ?
O3 C17 N4 123.4(2) . . ?
O3 C17 H17 118.3 . . ?
N4 C17 H17 118.3 . . ?
C11 C8 C7 117.51(19) . . ?
C9 C8 C11 120.0(2) . . ?
C9 C8 C7 122.5(2) . . ?
C8 C11 H11 119.8 . . ?
C12 C11 C8 120.5(2) . . ?
C12 C11 H11 119.8 . . ?
O1 C7 N2 122.1(2) . . ?
O1 C7 C8 121.5(2) . . ?
N2 C7 C8 116.43(19) . . ?
C4 C3 C2 117.7(2) . . ?
C4 C3 C6 122.0(2) . . ?
C2 C3 C6 120.3(2) . . ?
C8 C9 H9 119.6 . . ?
C8 C9 C10 120.9(2) . . ?
C10 C9 H9 119.6 . . ?
C3 C4 H4 120.5 . . ?
C5 C4 C3 118.9(2) . . ?
C5 C4 H4 120.5 . . ?
C3 C2 H2A 120.3 . . ?
C1 C2 C3 119.4(2) . . ?
C1 C2 H2A 120.3 . . ?
C11 C12 H12 119.6 . . ?
C11 C12 C10 120.8(2) . 2_576 ?
C10 C12 H12 119.6 2_576 . ?
N2 C6 C3 113.46(19) . . ?
N2 C6 H6A 108.9 . . ?
N2 C6 H6B 108.9 . . ?
C3 C6 H6A 108.9 . . ?
C3 C6 H6B 108.9 . . ?
H6A C6 H6B 107.7 . . ?
C9 C10 C12 122.2(2) . 2_576 ?
C9 C10 C10 119.0(3) . 2_576 ?
C12 C10 C10 118.9(3) 2_576 2_576 ?
N1 C5 C4 123.6(2) . . ?
N1 C5 H5 118.2 . . ?
C4 C5 H5 118.2 . . ?
N1 C1 C2 123.4(2) . . ?
N1 C1 H1 118.3 . . ?
C2 C1 H1 118.3 . . ?
O2 C13 N3 124.2(2) . . ?
O2 C13 H13 117.9 . . ?
N3 C13 H13 117.9 . . ?
N4 C16 H16A 109.5 . . ?
N4 C16 H16B 109.5 . . ?
N4 C16 H16C 109.5 . . ?
H16A C16 H16B 109.5 . . ?
H16A C16 H16C 109.5 . . ?
H16B C16 H16C 109.5 . . ?
N3 C14 H14A 109.5 . . ?
N3 C14 H14B 109.5 . . ?
N3 C14 H14C 109.5 . . ?
H14A C14 H14B 109.5 . . ?
H14A C14 H14C 109.5 . . ?
H14B C14 H14C 109.5 . . ?
N4 C18 H18A 109.5 . . ?
N4 C18 H18B 109.5 . . ?
N4 C18 H18C 109.5 . . ?
H18A C18 H18B 109.5 . . ?
H18A C18 H18C 109.5 . . ?
H18B C18 H18C 109.5 . . ?
N3 C15 H15A 109.5 . . ?
N3 C15 H15B 109.5 . . ?
N3 C15 H15C 109.5 . . ?
H15A C15 H15B 109.5 . . ?
H15A C15 H15C 109.5 . . ?
H15B C15 H15C 109.5 . . ?

loop_
_geom_bond_atom_site_label_1
_geom_bond_atom_site_label_2
_geom_bond_distance
_geom_bond_site_symmetry_2
_geom_bond_publ_flag
Zn1 O3 2.0776(15) 2_665 ?
Zn1 O3 2.0776(15) . ?
Zn1 O2 2.0929(16) . ?
Zn1 O2 2.0929(16) 2_665 ?
Zn1 N1 2.1641(19) . ?
Zn1 N1 2.1641(19) 2_665 ?
Cl1 O4 1.434(2) . ?
Cl1 O5 1.445(2) . ?
Cl1 O6 1.416(2) . ?
Cl1 O7 1.412(2) . ?
O3 C17 1.251(3) . ?
O2 C13 1.230(3) . ?
O1 C7 1.230(3) . ?
N4 C17 1.317(3) . ?
N4 C16 1.453(3) . ?
N4 C18 1.457(3) . ?
N1 C5 1.339(3) . ?
N1 C1 1.342(3) . ?
N2 H2 0.8600 . ?
N2 C7 1.343(3) . ?
N2 C6 1.448(3) . ?
N3 C13 1.323(3) . ?
N3 C14 1.454(3) . ?
N3 C15 1.452(3) . ?
C17 H17 0.9300 . ?
C8 C11 1.418(3) . ?
C8 C7 1.500(3) . ?
C8 C9 1.375(3) . ?
C11 H11 0.9300 . ?
C11 C12 1.366(3) . ?
C3 C4 1.388(3) . ?
C3 C2 1.390(3) . ?
C3 C6 1.513(3) . ?
C9 H9 0.9300 . ?
C9 C10 1.413(3) . ?
C4 H4 0.9300 . ?
C4 C5 1.390(3) . ?
C2 H2A 0.9300 . ?
C2 C1 1.381(3) . ?
C12 H12 0.9300 . ?
C12 C10 1.419(3) 2_576 ?
C6 H6A 0.9700 . ?
C6 H6B 0.9700 . ?
C10 C10 1.428(4) 2_576 ?
C5 H5 0.9300 . ?
C1 H1 0.9300 . ?
C13 H13 0.9300 . ?
C16 H16A 0.9600 . ?
C16 H16B 0.9600 . ?
C16 H16C 0.9600 . ?
C14 H14A 0.9600 . ?
C14 H14B 0.9600 . ?
C14 H14C 0.9600 . ?
C18 H18A 0.9600 . ?
C18 H18B 0.9600 . ?
C18 H18C 0.9600 . ?
C15 H15A 0.9600 . ?
C15 H15B 0.9600 . ?
C15 H15C 0.9600 . ?

loop_
_geom_torsion_atom_site_label_1
_geom_torsion_atom_site_label_2
_geom_torsion_atom_site_label_3
_geom_torsion_atom_site_label_4
_geom_torsion
_geom_torsion_site_symmetry_1
_geom_torsion_site_symmetry_2
_geom_torsion_site_symmetry_3
_geom_torsion_site_symmetry_4
_geom_torsion_publ_flag
Zn1 O3 C17 N4 -168.33(16) . . . . ?
Zn1 O2 C13 N3 170.73(17) . . . . ?
Zn1 N1 C5 C4 170.23(18) . . . . ?
Zn1 N1 C1 C2 -170.29(18) . . . . ?
C8 C11 C12 C10 1.0(3) . . . 2_576 ?
C8 C9 C10 C12 178.9(2) . . . 2_576 ?
C8 C9 C10 C10 -0.7(4) . . . 2_576 ?
C11 C8 C7 O1 21.7(3) . . . . ?
C11 C8 C7 N2 -158.0(2) . . . . ?
C11 C8 C9 C10 1.9(3) . . . . ?
C7 N2 C6 C3 80.9(3) . . . . ?
C7 C8 C11 C12 178.9(2) . . . . ?
C7 C8 C9 C10 -179.1(2) . . . . ?
C3 C4 C5 N1 -1.5(4) . . . . ?
C3 C2 C1 N1 0.8(4) . . . . ?
C9 C8 C11 C12 -2.1(3) . . . . ?
C9 C8 C7 O1 -157.4(2) . . . . ?
C9 C8 C7 N2 22.9(3) . . . . ?
C4 C3 C2 C1 -1.9(3) . . . . ?
C4 C3 C6 N2 24.6(3) . . . . ?
C2 C3 C4 C5 2.2(3) . . . . ?
C2 C3 C6 N2 -156.5(2) . . . . ?
C6 N2 C7 O1 2.7(3) . . . . ?
C6 N2 C7 C8 -177.59(18) . . . . ?
C6 C3 C4 C5 -178.9(2) . . . . ?
C6 C3 C2 C1 179.1(2) . . . . ?
C5 N1 C1 C2 0.0(3) . . . . ?
C1 N1 C5 C4 0.3(3) . . . . ?
C16 N4 C17 O3 -3.1(3) . . . . ?
C14 N3 C13 O2 -0.2(4) . . . . ?
C18 N4 C17 O3 -177.2(2) . . . . ?
C15 N3 C13 O2 177.6(2) . . . . ?
